data_7235276
loop_
_publ_author_name
'Sun, Jibin'
'Lu, Xiaofeng'
'Shao, Jiafeng'
'Cui, Zili'
'Shao, Yu'
'Jiang, Guiyang'
'Yu, Wei'
'Shao, Xiangfeng'

_publ_section_title
;
 Straightforward access to aryl-substituted/fused
 1,3-dithiole-2-chalcogenones by Cu-catalyzed C--S coupling between aryl
 iodides and zinc--thiolate complex (TBA)2[Zn(DMIT)2]
;
_journal_issue 26
_journal_name_full 'RSC Advances'
_journal_page_first 10193
_journal_paper_doi 10.1039/c3ra41349g
_journal_volume 3
_journal_year 2013
_chemical_formula_moiety 'C11 H6 O2 S5'
_chemical_formula_sum 'C11 H6 O2 S5'
_chemical_formula_weight 330.49
_chemical_melting_point 562
_chemical_name_common 34a
_chemical_name_systematic
;
34a
;
_space_group_IT_number 62
_space_group_name_Hall '-P 2bc 2a'
_space_group_name_H-M_alt 'P m n b'
_symmetry_cell_setting orthorhombic
_symmetry_space_group_name_H-M 'P m n b'
_atom_sites_solution_hydrogens geom
_atom_sites_solution_primary direct
_atom_sites_solution_secondary difmap
_audit_creation_method SHELXL-97
_cell_angle_alpha 90.00
_cell_angle_beta 90.00
_cell_angle_gamma 90.00
_cell_formula_units_Z 4
_cell_length_a 10.892(3)
_cell_length_b 8.0130(19)
_cell_length_c 14.444(3)
_cell_measurement_reflns_used 8219
_cell_measurement_temperature 293(2)
_cell_measurement_theta_max 26.38
_cell_measurement_theta_min 2.34
_cell_volume 1260.6(5)
_computing_cell_refinement 'Bruker SAINT'
_computing_data_collection 'Bruker APEX2'
_computing_data_reduction 'Bruker SAINT A'
_computing_molecular_graphics 'Ortep-3 for Windows (Farrugia, 1997)'
_computing_publication_material 'WinGX publication routines (Farrugia, 1999)'
_computing_structure_refinement 'SHELXL-97 (Sheldrick, 1997)'
_computing_structure_solution 'SIR2004 (Giacovazzo et al, 2004)'
_diffrn_ambient_temperature 293(2)
_diffrn_measured_fraction_theta_full 0.999
_diffrn_measured_fraction_theta_max 0.999
_diffrn_measurement_device_type 'Bruker APEX-II CCD'
_diffrn_measurement_method '\f and \w scans'
_diffrn_radiation_monochromator graphite
_diffrn_radiation_source 'fine-focus sealed tube'
_diffrn_radiation_type MoK\a
_diffrn_radiation_wavelength 0.71073
_diffrn_reflns_av_R_equivalents 0.0349
_diffrn_reflns_av_sigmaI/netI 0.0260
_diffrn_reflns_limit_h_max 13
_diffrn_reflns_limit_h_min -13
_diffrn_reflns_limit_k_max 8
_diffrn_reflns_limit_k_min -10
_diffrn_reflns_limit_l_max 18
_diffrn_reflns_limit_l_min -17
_diffrn_reflns_number 8219
_diffrn_reflns_theta_full 26.39
_diffrn_reflns_theta_max 26.39
_diffrn_reflns_theta_min 2.34
_exptl_absorpt_coefficient_mu 0.906
_exptl_absorpt_correction_T_max 0.956
_exptl_absorpt_correction_T_min 0.913
_exptl_absorpt_correction_type multi-scan
_exptl_absorpt_process_details
;CrysAlisPro, Agilent Technologies,
Version 1.171.36.20 (release 27-06-2012 CrysAlis171 .NET)
(compiled Jul 11 2012,15:38:31)
Empirical absorption correction using spherical harmonics,
 implemented in SCALE3 ABSPACK scaling algorithm.
;
_exptl_crystal_colour yellow
_exptl_crystal_density_diffrn 1.741
_exptl_crystal_density_meas ?
_exptl_crystal_density_method 'not measured'
_exptl_crystal_description block
_exptl_crystal_F_000 672
_exptl_crystal_size_max 0.1
_exptl_crystal_size_mid 0.1
_exptl_crystal_size_min 0.05
_refine_diff_density_max 0.437
_refine_diff_density_min -0.375
_refine_diff_density_rms 0.056
_refine_ls_extinction_coef 0.034(2)
_refine_ls_extinction_expression Fc^*^=kFc[1+0.001xFc^2^\l^3^/sin(2\q)]^-1/4^
_refine_ls_extinction_method SHELXL
_refine_ls_goodness_of_fit_ref 1.046
_refine_ls_hydrogen_treatment constr
_refine_ls_matrix_type full
_refine_ls_number_parameters 95
_refine_ls_number_reflns 1356
_refine_ls_number_restraints 0
_refine_ls_restrained_S_all 1.046
_refine_ls_R_factor_all 0.0466
_refine_ls_R_factor_gt 0.0346
_refine_ls_shift/su_max 0.000
_refine_ls_shift/su_mean 0.000
_refine_ls_structure_factor_coef Fsqd
_refine_ls_weighting_details 'calc w=1/[\s^2^(Fo^2^)+(0.0296P)^2^+1.5112P] where P=(Fo^2^+2Fc^2^)/3'
_refine_ls_weighting_scheme calc
_refine_ls_wR_factor_gt 0.0814
_refine_ls_wR_factor_ref 0.0919
_reflns_number_gt 1093
_reflns_number_total 1356
_reflns_threshold_expression >2sigma(I)
_cod_data_source_file c3ra41349g.cif
_cod_data_source_block 34a
_cod_depositor_comments
;
The following automatic conversions were performed:

data item '_symmetry_cell_setting' value 'Orthorhombic' was changed
to 'orthorhombic' in accordance with the
/home/saulius/struct/COD-crude-data/automatic-downloads/DataCite-retrospective/RSC/depositions/lib/dictionaries/cif_core.dic
dictionary named 'cif_core.dic' version 2.4.2 last updated on
2011-04-26.

data item '_exptl_crystal_density_meas' value 'not measured' was
changed to '?' -- the value is perceived as not measured.

Automatic conversion script
Id: cif_fix_values 6909 2019-04-08 15:41:33Z antanas 
;
_cod_database_code 7235276

loop_
_symmetry_equiv_pos_as_xyz
'x, y, z'
'-x, -y+1/2, z+1/2'
'x+1/2, -y, -z'
'-x+1/2, y+1/2, -z+1/2'
'-x, -y, -z'
'x, y-1/2, -z-1/2'
'-x-1/2, y, z'
'x-1/2, -y-1/2, z-1/2'

loop_
_atom_site_label
_atom_site_type_symbol
_atom_site_fract_x
_atom_site_fract_y
_atom_site_fract_z
_atom_site_U_iso_or_equiv
_atom_site_adp_type
_atom_site_occupancy
_atom_site_symmetry_multiplicity
_atom_site_calc_flag
_atom_site_refinement_flags
_atom_site_disorder_group
C1 C 0.2500 0.3996(5) 0.4944(2) 0.0583(12) Uani 1 2 d S .
C2 C 0.1886(3) 0.2700(3) 0.33718(15) 0.0432(6) Uani 1 1 d . .
C3 C 0.1860(2) 0.2771(3) 0.15108(14) 0.0341(5) Uani 1 1 d . .
C4 C 0.1231(2) 0.3333(3) 0.07388(15) 0.0384(6) Uani 1 1 d . .
C5 C 0.1862(2) 0.3815(3) -0.00446(15) 0.0361(5) Uani 1 1 d . .
C61 C 0.1948(8) 0.4315(10) -0.1638(5) 0.0509(18) Uani 0.50 1 d P 1
C62 C 0.1859(9) 0.5151(9) -0.1477(5) 0.0537(19) Uani 0.50 1 d P 2
H1 H 0.0378 0.3387 0.0748 0.046 Uiso 1 1 calc R .
H61A H 0.1699 0.3362 -0.2007 0.061 Uiso 0.50 1 calc PR 1
H61B H 0.1699 0.5300 -0.1981 0.061 Uiso 0.50 1 calc PR 1
H62A H 0.1598 0.6307 -0.1445 0.064 Uiso 0.50 1 calc PR 2
H62B H 0.1598 0.4731 -0.2075 0.064 Uiso 0.50 1 calc PR 2
O1 O 0.11935(16) 0.4280(3) -0.08063(11) 0.0505(5) Uani 1 1 d . .
S1 S 0.2500 0.47538(17) 0.60045(7) 0.0881(6) Uani 1 2 d S .
S2 S 0.11773(8) 0.35574(10) 0.43364(4) 0.0577(3) Uani 1 1 d . .
S3 S 0.10016(7) 0.19691(10) 0.24486(4) 0.0501(3) Uani 1 1 d . .

loop_
_atom_site_aniso_label
_atom_site_aniso_U_11
_atom_site_aniso_U_22
_atom_site_aniso_U_33
_atom_site_aniso_U_23
_atom_site_aniso_U_13
_atom_site_aniso_U_12
C1 0.114(4) 0.035(2) 0.0252(17) 0.0048(15) 0.000 0.000
C2 0.0712(16) 0.0351(13) 0.0233(10) 0.0019(9) 0.0035(10) -0.0050(12)
C3 0.0445(12) 0.0330(12) 0.0250(10) -0.0038(9) 0.0023(9) -0.0045(10)
C4 0.0352(12) 0.0480(15) 0.0318(12) -0.0056(10) 0.0015(10) -0.0015(11)
C5 0.0414(12) 0.0413(13) 0.0254(10) -0.0018(9) -0.0023(9) 0.0028(11)
C61 0.052(3) 0.079(6) 0.021(3) 0.006(3) -0.004(2) 0.001(4)
C62 0.067(4) 0.061(5) 0.034(4) 0.011(4) -0.001(3) 0.007(4)
O1 0.0449(10) 0.0770(14) 0.0295(8) 0.0079(9) -0.0036(7) 0.0067(10)
S1 0.1768(17) 0.0612(8) 0.0263(5) -0.0082(5) 0.000 0.000
S2 0.0885(6) 0.0551(5) 0.0294(3) -0.0004(3) 0.0172(3) -0.0046(4)
S3 0.0635(5) 0.0562(5) 0.0305(3) -0.0001(3) 0.0064(3) -0.0207(4)

loop_
_atom_type_symbol
_atom_type_description
_atom_type_scat_dispersion_real
_atom_type_scat_dispersion_imag
_atom_type_scat_source
C C 0.0033 0.0016 'International Tables Vol C Tables 4.2.6.8 and 6.1.1.4'
H H 0.0000 0.0000 'International Tables Vol C Tables 4.2.6.8 and 6.1.1.4'
O O 0.0106 0.0060 'International Tables Vol C Tables 4.2.6.8 and 6.1.1.4'
S S 0.1246 0.1234 'International Tables Vol C Tables 4.2.6.8 and 6.1.1.4'

loop_
_geom_angle_atom_site_label_1
_geom_angle_atom_site_label_2
_geom_angle_atom_site_label_3
_geom_angle
_geom_angle_site_symmetry_1
_geom_angle_site_symmetry_3
S1 C1 S2 123.24(10) . .
S1 C1 S2 123.28(10) . 7_655
S2 C1 S2 113.5(2) . 7_655
C1 S2 C2 96.72(14) . .
C2 C2 S2 116.46(10) 7_655 .
S2 C2 S3 120.03(17) . .
C2 C2 S3 123.47(9) 7_655 .
C2 S3 C3 99.87(11) . .
C3 C3 S3 121.96(8) 7_655 .
S3 C3 C4 118.30(19) . .
C4 C3 C3 119.66(14) . 7_655
C3 C4 C5 120.4(2) . .
C4 C5 C5 119.91(14) . 7_655
C4 C5 O1 118.0(2) . .
O1 C5 C5 122.05(12) . 7_655
C5 O1 C61 111.6(3) . .
C5 O1 C62 114.6(4) . .
C61 O1 C62 29.0(3) . .
O1 C61 C61 124.4(3) 7_655 .
O1 C62 C62 121.3(4) . 7_655
C3 C4 H1 119.8 . .
C5 C4 H1 119.8 . .
C61 C61 H61A 106.2 7_655 .
C61 C61 H61B 106.2 7_655 .
C62 C62 H62A 107.0 7_655 .
C62 C62 H62B 107.0 7_655 .
H61A C61 H61B 106.4 . .
H62A C62 H62B 106.7 . .
O1 C61 H61A 106.2 . .
O1 C61 H61B 106.2 . .
O1 C62 H62A 107.0 . .
O1 C62 H62B 107.0 . .

loop_
_geom_bond_atom_site_label_1
_geom_bond_atom_site_label_2
_geom_bond_distance
_geom_bond_site_symmetry_2
C1 S1 1.648(4) .
C1 S2 1.722(2) .
C1 S2 1.723(2) 7_655
C2 S2 1.735(2) .
C2 C2 1.337(6) 7_655
C2 S3 1.746(3) .
C3 S3 1.767(2) .
C3 C3 1.394(5) 7_655
C3 C4 1.384(3) .
C4 C5 1.379(3) .
C5 C5 1.390(5) 7_655
C5 O1 1.371(3) .
O1 C62 1.396(9) .
O1 C61 1.456(8) .
C61 C61 1.203(17) 7_655
C62 C62 1.397(19) 7_655
C4 H1 0.9300 .
C61 H61A 0.9700 .
C61 H61B 0.9700 .
C62 H62A 0.9700 .
C62 H62B 0.9700 .
